data_1507913
loop_
_publ_author_name
'Panjaa, Anangamohan'
'Eichhorn, David M'

_publ_section_title
;
 Mono- and di-nuclear nickel(II) complexes with mixed N/S-donor ligands:
 Syntheses, structures and physical properties
;
_journal_name_full
;
Inorganica Chimica Acta
;
_journal_page_first 88
_journal_page_last 92
_journal_paper_doi 10.1016/j.ica.2012.04.042
_journal_volume 391
_journal_year 2012
_chemical_formula_sum 'C28 H22 N6 Ni2 S4'
_chemical_formula_weight 688.18
_space_group_IT_number 15
_symmetry_cell_setting monoclinic
_symmetry_space_group_name_Hall '-C 2yc'
_symmetry_space_group_name_H-M 'C 1 2/c 1'
_atom_sites_solution_hydrogens geom
_atom_sites_solution_primary direct
_atom_sites_solution_secondary difmap
_cell_angle_alpha 90.000
_cell_angle_beta 112.298(4)
_cell_angle_gamma 90.000
_cell_formula_units_Z 4
_cell_length_a 27.562(5)
_cell_length_b 7.963(3)
_cell_length_c 13.303(4)
_cell_measurement_temperature 150(2)
_cell_volume 2701.4(14)
_computing_cell_refinement 'HKL Scalepack (Otwinowski & Minor 1997)'
_computing_data_collection 'KappaCCD Server Software (Nonius, 1997)'
_computing_data_reduction 'HKL Denzo and Scalepack (Otwinowski & Minor 1997)'
_computing_molecular_graphics 'ORTEP-3 (Farrugia, 1997) and Mercury (CCDC)'
_computing_publication_material 'shelxl-97 (Sheldrick, 1997)'
_computing_structure_refinement 'SHELXL-97 (Sheldrick, 1997)'
_computing_structure_solution 'Shelxs-97 (Sheldrick, 1990)'
_diffrn_ambient_temperature 150(2)
_diffrn_detector_area_resol_mean 9
_diffrn_measured_fraction_theta_full 0.999
_diffrn_measured_fraction_theta_max 0.994
_diffrn_measurement_device '95mm CCD camera on \k-goniostat'
_diffrn_measurement_device_type KappaCCD
_diffrn_measurement_method CCD
_diffrn_radiation_monochromator 'horizonally mounted graphite crystal'
_diffrn_radiation_source 'fine-focus sealed tube'
_diffrn_radiation_type MoK\a
_diffrn_radiation_wavelength 0.71073
_diffrn_reflns_av_R_equivalents 0.0885
_diffrn_reflns_av_sigmaI/netI 0.0742
_diffrn_reflns_limit_h_max 39
_diffrn_reflns_limit_h_min -38
_diffrn_reflns_limit_k_max 11
_diffrn_reflns_limit_k_min -11
_diffrn_reflns_limit_l_max 19
_diffrn_reflns_limit_l_min -18
_diffrn_reflns_number 33279
_diffrn_reflns_theta_full 27.48
_diffrn_reflns_theta_max 30.53
_diffrn_reflns_theta_min 1.60
_exptl_absorpt_coefficient_mu 1.736
_exptl_absorpt_correction_T_max 0.7932
_exptl_absorpt_correction_T_min 0.5436
_exptl_crystal_colour red
_exptl_crystal_density_diffrn 1.692
_exptl_crystal_density_method 'not measured'
_exptl_crystal_F_000 1408
_exptl_crystal_size_max 0.40
_exptl_crystal_size_mid 0.26
_exptl_crystal_size_min 0.14
_refine_diff_density_max 0.773
_refine_diff_density_min -0.894
_refine_diff_density_rms 0.313
_refine_ls_extinction_method none
_refine_ls_goodness_of_fit_ref 1.074
_refine_ls_hydrogen_treatment noref
_refine_ls_matrix_type full
_refine_ls_number_parameters 181
_refine_ls_number_reflns 4121
_refine_ls_number_restraints 0
_refine_ls_restrained_S_all 1.074
_refine_ls_R_factor_all 0.0775
_refine_ls_R_factor_gt 0.0438
_refine_ls_shift/su_max 0.001
_refine_ls_shift/su_mean 0.000
_refine_ls_structure_factor_coef Fsqd
_refine_ls_weighting_details 'calc w=1/[\s^2^(Fo^2^)+(0.0536P)^2^+0.0000P] where P=(Fo^2^+2Fc^2^)/3'
_refine_ls_weighting_scheme calc
_refine_ls_wR_factor_gt 0.0944
_refine_ls_wR_factor_ref 0.1169
_reflns_number_gt 2876
_reflns_number_total 4121
_reflns_threshold_expression >2sigma(I)
_cod_data_source_file complex1.cif
_cod_data_source_block ap0017mc
_cod_original_cell_volume 2701(2)
_cod_original_sg_symbol_H-M 'C 2/c'
_cod_database_code 1507913

loop_
_symmetry_equiv_pos_as_xyz
'x, y, z'
'-x, y, -z+1/2'
'x+1/2, y+1/2, z'
'-x+1/2, y+1/2, -z+1/2'
'-x, -y, -z'
'x, -y, z-1/2'
'-x+1/2, -y+1/2, -z'
'x+1/2, -y+1/2, z-1/2'

loop_
_atom_site_label
_atom_site_type_symbol
_atom_site_fract_x
_atom_site_fract_y
_atom_site_fract_z
_atom_site_U_iso_or_equiv
_atom_site_adp_type
_atom_site_occupancy
_atom_site_symmetry_multiplicity
_atom_site_calc_flag
_atom_site_refinement_flags
Ni1 Ni 0.448376(12) 0.21289(4) 0.67503(2) 0.01483(12) Uani 1 1 d .
S1 S 0.38336(3) 0.32705(9) 0.70223(5) 0.02100(17) Uani 1 1 d .
S2 S 0.51670(3) 0.09096(8) 0.66586(5) 0.01622(16) Uani 1 1 d .
C9 C 0.49860(10) 0.2785(3) 0.4789(2) 0.0156(5) Uani 1 1 d .
N2 N 0.37215(8) 0.3781(3) 0.49390(17) 0.0184(5) Uani 1 1 d .
C7 C 0.35192(10) 0.3908(3) 0.5677(2) 0.0181(6) Uani 1 1 d .
C11 C 0.56284(11) 0.2867(3) 0.3940(2) 0.0223(6) Uani 1 1 d .
H11 H 0.5731 0.3249 0.3372 0.027 Uiso 1 1 calc R
N1 N 0.30325(9) 0.4591(3) 0.54100(17) 0.0246(5) Uani 1 1 d .
H1 H 0.2907 0.4568 0.5927 0.030 Uiso 1 1 calc R
N3 N 0.42277(8) 0.3092(3) 0.53563(16) 0.0162(5) Uani 1 1 d .
C10 C 0.51484(11) 0.3324(3) 0.3955(2) 0.0197(6) Uani 1 1 d .
H10 H 0.4922 0.4019 0.3391 0.024 Uiso 1 1 calc R
C14 C 0.53367(10) 0.1781(3) 0.5619(2) 0.0174(6) Uani 1 1 d .
C12 C 0.59613(11) 0.1846(4) 0.4756(2) 0.0231(6) Uani 1 1 d .
H12 H 0.6289 0.1514 0.4740 0.028 Uiso 1 1 calc R
C1 C 0.21641(11) 0.5326(4) 0.4182(2) 0.0239(6) Uani 1 1 d .
H1A H 0.2032 0.4782 0.4661 0.029 Uiso 1 1 calc R
C8 C 0.44638(10) 0.3298(3) 0.4682(2) 0.0172(6) Uani 1 1 d .
H8 H 0.4265 0.3865 0.4026 0.021 Uiso 1 1 calc R
C4 C 0.25427(12) 0.6909(4) 0.2780(2) 0.0282(7) Uani 1 1 d .
H4 H 0.2672 0.7454 0.2296 0.034 Uiso 1 1 calc R
C2 C 0.18221(12) 0.6104(4) 0.3254(2) 0.0294(7) Uani 1 1 d .
H2 H 0.1456 0.6083 0.3096 0.035 Uiso 1 1 calc R
C6 C 0.26997(11) 0.5335(3) 0.4415(2) 0.0209(6) Uani 1 1 d .
C13 C 0.58175(10) 0.1312(3) 0.5590(2) 0.0212(6) Uani 1 1 d .
H13 H 0.6048 0.0620 0.6148 0.025 Uiso 1 1 calc R
C5 C 0.28913(11) 0.6121(4) 0.3701(2) 0.0240(6) Uani 1 1 d .
H5 H 0.3256 0.6115 0.3845 0.029 Uiso 1 1 calc R
C3 C 0.20098(12) 0.6915(4) 0.2554(2) 0.0304(7) Uani 1 1 d .
H3 H 0.1775 0.7469 0.1925 0.037 Uiso 1 1 calc R

loop_
_atom_site_aniso_label
_atom_site_aniso_U_11
_atom_site_aniso_U_22
_atom_site_aniso_U_33
_atom_site_aniso_U_23
_atom_site_aniso_U_13
_atom_site_aniso_U_12
Ni1 0.0155(2) 0.0170(2) 0.01097(18) 0.00102(13) 0.00379(14) -0.00043(14)
S1 0.0184(4) 0.0301(4) 0.0146(3) 0.0050(3) 0.0063(3) 0.0034(3)
S2 0.0192(4) 0.0159(3) 0.0125(3) -0.0015(2) 0.0048(3) -0.0001(3)
C9 0.0181(14) 0.0152(13) 0.0127(12) -0.0038(10) 0.0048(11) -0.0035(11)
N2 0.0152(12) 0.0235(12) 0.0148(11) 0.0004(9) 0.0040(9) 0.0025(10)
C7 0.0148(13) 0.0199(14) 0.0170(13) 0.0044(11) 0.0031(11) 0.0001(11)
C11 0.0267(16) 0.0233(15) 0.0201(14) -0.0068(12) 0.0126(12) -0.0090(12)
N1 0.0183(13) 0.0387(15) 0.0164(11) 0.0082(11) 0.0062(10) 0.0076(11)
N3 0.0158(12) 0.0174(11) 0.0121(10) -0.0023(9) 0.0014(9) -0.0028(9)
C10 0.0267(16) 0.0185(13) 0.0139(12) -0.0019(11) 0.0079(12) -0.0028(12)
C14 0.0215(14) 0.0172(13) 0.0125(12) -0.0047(10) 0.0051(11) -0.0032(11)
C12 0.0180(14) 0.0312(16) 0.0220(14) -0.0057(12) 0.0096(12) -0.0040(12)
C1 0.0209(15) 0.0302(16) 0.0210(14) 0.0014(12) 0.0083(12) 0.0031(13)
C8 0.0232(15) 0.0143(13) 0.0116(12) 0.0008(10) 0.0037(11) 0.0001(11)
C4 0.0280(17) 0.0341(18) 0.0212(15) 0.0051(13) 0.0077(13) 0.0022(14)
C2 0.0198(16) 0.0411(19) 0.0232(15) 0.0024(14) 0.0035(13) 0.0074(14)
C6 0.0212(15) 0.0205(14) 0.0166(13) -0.0005(11) 0.0024(11) 0.0034(12)
C13 0.0196(15) 0.0258(15) 0.0147(13) -0.0049(11) 0.0025(11) 0.0016(12)
C5 0.0192(15) 0.0273(16) 0.0243(14) 0.0043(12) 0.0070(12) -0.0013(12)
C3 0.0245(17) 0.0401(19) 0.0206(15) 0.0059(13) 0.0016(13) 0.0104(14)

loop_
_atom_type_symbol
_atom_type_description
_atom_type_scat_dispersion_real
_atom_type_scat_dispersion_imag
_atom_type_scat_source
C C 0.0033 0.0016 'International Tables Vol C Tables 4.2.6.8 and 6.1.1.4'
H H 0.0000 0.0000 'International Tables Vol C Tables 4.2.6.8 and 6.1.1.4'
N N 0.0061 0.0033 'International Tables Vol C Tables 4.2.6.8 and 6.1.1.4'
S S 0.1246 0.1234 'International Tables Vol C Tables 4.2.6.8 and 6.1.1.4'
Ni Ni 0.3393 1.1124 'International Tables Vol C Tables 4.2.6.8 and 6.1.1.4'

loop_
_geom_angle_atom_site_label_1
_geom_angle_atom_site_label_2
_geom_angle_atom_site_label_3
_geom_angle
_geom_angle_site_symmetry_1
_geom_angle_site_symmetry_3
N3 Ni1 S1 88.21(7) . .
N3 Ni1 S2 97.84(7) . .
S1 Ni1 S2 173.89(3) . .
N3 Ni1 S2 175.29(7) . 2_656
S1 Ni1 S2 96.49(3) . 2_656
S2 Ni1 S2 77.46(3) . 2_656
N3 Ni1 Ni1 127.25(7) . 2_656
S1 Ni1 Ni1 124.54(3) . 2_656
S2 Ni1 Ni1 50.66(2) . 2_656
S2 Ni1 Ni1 49.75(2) 2_656 2_656
C7 S1 Ni1 94.10(9) . .
C14 S2 Ni1 111.33(9) . .
C14 S2 Ni1 115.70(9) . 2_656
Ni1 S2 Ni1 79.60(3) . 2_656
C14 C9 C10 117.4(2) . .
C14 C9 C8 126.7(2) . .
C10 C9 C8 115.8(2) . .
C7 N2 N3 112.2(2) . .
N2 C7 N1 119.6(2) . .
N2 C7 S1 124.2(2) . .
N1 C7 S1 116.15(19) . .
C10 C11 C12 119.7(3) . .
C7 N1 C6 129.2(2) . .
C8 N3 N2 111.1(2) . .
C8 N3 Ni1 129.20(19) . .
N2 N3 Ni1 119.65(16) . .
C11 C10 C9 121.5(2) . .
C13 C14 C9 120.5(2) . .
C13 C14 S2 117.1(2) . .
C9 C14 S2 122.1(2) . .
C13 C12 C11 120.2(3) . .
C2 C1 C6 120.2(3) . .
N3 C8 C9 129.3(2) . .
C3 C4 C5 121.0(3) . .
C1 C2 C3 120.5(3) . .
C1 C6 C5 119.6(2) . .
C1 C6 N1 117.5(2) . .
C5 C6 N1 122.9(3) . .
C12 C13 C14 120.5(3) . .
C4 C5 C6 119.3(3) . .
C4 C3 C2 119.3(3) . .

loop_
_geom_bond_atom_site_label_1
_geom_bond_atom_site_label_2
_geom_bond_distance
_geom_bond_site_symmetry_2
Ni1 N3 1.879(2) .
Ni1 S1 2.1588(8) .
Ni1 S2 2.1628(8) .
Ni1 S2 2.1916(10) 2_656
Ni1 Ni1 2.7874(8) 2_656
S1 C7 1.742(3) .
S2 C14 1.762(3) .
S2 Ni1 2.1916(10) 2_656
C9 C14 1.408(4) .
C9 C10 1.412(3) .
C9 C8 1.450(4) .
N2 C7 1.304(3) .
N2 N3 1.403(3) .
C7 N1 1.364(3) .
C11 C10 1.380(4) .
C11 C12 1.388(4) .
N1 C6 1.423(3) .
N3 C8 1.303(3) .
C14 C13 1.392(4) .
C12 C13 1.379(4) .
C1 C2 1.383(4) .
C1 C6 1.389(4) .
C4 C3 1.383(4) .
C4 C5 1.388(4) .
C2 C3 1.385(4) .
C6 C5 1.398(4) .
